data_7000520
loop_
_publ_author_name
'Fessler, Markus'
'Eller, Sylvia'
'Bachmann, Christian'
'Gutmann, Rene'
'Trettenbrein, Barbara'
'Kopacka, Holger'
'Mueller, Thomas'
'Brueggeller, Peter'

_publ_section_title
;
 Regio- and chemoselective oxidation of the bis(bidentate) phosphine
 cis,trans,cis-1,2,3,4-tetrakis(diphenylphosphino)cyclobutane via
 cobalt(II) mediated dioxygen activation
;
_journal_issue 8
_journal_name_full 'Dalton Transactions'
_journal_page_first 1383
_journal_paper_doi 10.1039/b813720j
_journal_year 2009
_chemical_formula_moiety 'C58 H58 Co2 I4 N2 O2 P4, 2(C3 H7 N O)'
_chemical_formula_sum 'C64 H72 Co2 I4 N4 O4 P4'
_chemical_formula_weight 1710.638
_chemical_name_common (Co2I4(DMF)2(dppcb))
_chemical_name_systematic '[Co2I4(DMF)2(dppcb)]'
_space_group_IT_number 2
_symmetry_cell_setting triclinic
_symmetry_space_group_name_Hall '-P 1'
_symmetry_space_group_name_H-M 'P -1'
_atom_sites_solution_hydrogens geom
_atom_sites_solution_primary direct
_atom_sites_solution_secondary difmap
_audit_creation_method SHELXL-97
_cell_angle_alpha 96.75(1)
_cell_angle_beta 107.05(1)
_cell_angle_gamma 115.21(1)
_cell_formula_units_Z 1
_cell_length_a 11.044(2)
_cell_length_b 12.524(3)
_cell_length_c 14.806(3)
_cell_measurement_reflns_used 50
_cell_measurement_temperature 213(2)
_cell_measurement_theta_max 25.0
_cell_measurement_theta_min 1.0
_cell_volume 1700.4(7)
_computing_cell_refinement 'Software of the Siemens P4'
_computing_data_collection 'Siemens P4'
_computing_data_reduction 'Software of the Siemens P4'
_computing_molecular_graphics 'SHELXTL-NT V6.1'
_computing_publication_material 'SHELXTL-NT V6.1'
_computing_structure_refinement 'SHELXL-97 (Sheldrick, 1997)'
_computing_structure_solution 'SHELXS-97 (Sheldrick, 1990)'
_diffrn_ambient_temperature 213(2)
_diffrn_measured_fraction_theta_full 0.983
_diffrn_measured_fraction_theta_max 0.983
_diffrn_measurement_device_type 'Siemens P4'
_diffrn_measurement_method omega-scans
_diffrn_radiation_monochromator graphite
_diffrn_radiation_source 'fine-focus sealed tube'
_diffrn_radiation_type MoK\a
_diffrn_radiation_wavelength 0.71073
_diffrn_reflns_av_R_equivalents 0.0297
_diffrn_reflns_av_sigmaI/netI 0.0448
_diffrn_reflns_limit_h_max 14
_diffrn_reflns_limit_h_min -14
_diffrn_reflns_limit_k_max 16
_diffrn_reflns_limit_k_min -16
_diffrn_reflns_limit_l_max 19
_diffrn_reflns_limit_l_min -19
_diffrn_reflns_number 8876
_diffrn_reflns_theta_full 27.50
_diffrn_reflns_theta_max 27.50
_diffrn_reflns_theta_min 2.09
_diffrn_standards_decay_% 0
_diffrn_standards_interval_count 100
_diffrn_standards_number 3
_exptl_absorpt_coefficient_mu 2.445
_exptl_absorpt_correction_T_max 0.881
_exptl_absorpt_correction_T_min 0.320
_exptl_absorpt_correction_type empirical
_exptl_absorpt_process_details 'Empirical Absorption Corrections'
_exptl_crystal_colour violet
_exptl_crystal_density_diffrn 1.670
_exptl_crystal_density_method 'not measured'
_exptl_crystal_description prism
_exptl_crystal_F_000 842
_exptl_crystal_size_max 0.6
_exptl_crystal_size_mid 0.4
_exptl_crystal_size_min 0.05
_refine_diff_density_max 0.811
_refine_diff_density_min -1.150
_refine_diff_density_rms 0.112
_refine_ls_extinction_method none
_refine_ls_goodness_of_fit_ref 1.042
_refine_ls_hydrogen_treatment mixed
_refine_ls_matrix_type full
_refine_ls_number_parameters 380
_refine_ls_number_reflns 7684
_refine_ls_number_restraints 0
_refine_ls_restrained_S_all 1.042
_refine_ls_R_factor_all 0.0477
_refine_ls_R_factor_gt 0.0397
_refine_ls_shift/su_max 0.002
_refine_ls_shift/su_mean 0.000
_refine_ls_structure_factor_coef Fsqd
_refine_ls_weighting_details 'calc w=1/[\s^2^(Fo^2^)+(0.0788P)^2^+0.5115P] where P=(Fo^2^+2Fc^2^)/3'
_refine_ls_weighting_scheme calc
_refine_ls_wR_factor_gt 0.1118
_refine_ls_wR_factor_ref 0.1288
_reflns_number_gt 5954
_reflns_number_total 7826
_reflns_threshold_expression >2sigma(I)
_cod_data_source_file b813720j.txt
_cod_data_source_block 5
_cod_database_code 7000520
_diffrn_measured_fraction 0.983

loop_
_symmetry_equiv_pos_as_xyz
'x, y, z'
'-x, -y, -z'

loop_
_atom_site_label
_atom_site_type_symbol
_atom_site_fract_x
_atom_site_fract_y
_atom_site_fract_z
_atom_site_U_iso_or_equiv
_atom_site_adp_type
_atom_site_occupancy
_atom_site_symmetry_multiplicity
_atom_site_calc_flag
_atom_site_refinement_flags
_atom_site_disorder_assembly
_atom_site_disorder_group
Co1 Co 0.32193(6) 0.35087(5) 0.25109(4) 0.02357(14) Uani 1 1 d . . .
I1 I 0.12373(3) 0.38851(3) 0.30881(2) 0.03313(10) Uani 1 1 d . . .
I2 I 0.27723(5) 0.39853(3) 0.08363(2) 0.05364(14) Uani 1 1 d . . .
P1 P 0.51011(12) 0.53294(9) 0.32775(8) 0.0204(2) Uani 1 1 d . . .
P2 P 0.42150(12) 0.29408(9) 0.37427(8) 0.0204(2) Uani 1 1 d . . .
O1 O 0.1942(4) 0.1728(3) 0.1829(3) 0.0359(8) Uani 1 1 d . . .
N1 N -0.0108(5) -0.0096(4) 0.1266(4) 0.0506(12) Uani 1 1 d . . .
C3 C 0.0607(6) 0.1116(5) 0.1533(5) 0.0476(14) Uani 1 1 d . . .
H3A H 0.0074 0.1538 0.1497 0.071 Uiso 1 1 calc R . .
C4 C -0.1656(8) -0.0777(8) 0.0995(9) 0.108(4) Uani 1 1 d . . .
H4A H -0.2089 -0.1412 0.0380 0.162 Uiso 1 1 calc R . .
H4B H -0.2056 -0.0223 0.0916 0.162 Uiso 1 1 calc R . .
H4C H -0.1861 -0.1152 0.1507 0.162 Uiso 1 1 calc R . .
C5 C 0.0668(8) -0.0791(6) 0.1312(6) 0.066(2) Uani 1 1 d . . .
H5A H 0.0027 -0.1607 0.0857 0.099 Uiso 1 1 calc R . .
H5B H 0.1000 -0.0860 0.1975 0.099 Uiso 1 1 calc R . .
H5C H 0.1494 -0.0372 0.1136 0.099 Uiso 1 1 calc R . .
C1 C 0.5689(4) 0.5494(4) 0.4619(3) 0.0192(8) Uani 1 1 d D . .
C2 C 0.5235(5) 0.4231(4) 0.4871(3) 0.0201(8) Uani 1 1 d . . .
C11 C 0.6727(5) 0.5561(4) 0.3045(3) 0.0255(9) Uani 1 1 d . . .
C12 C 0.6836(6) 0.5818(5) 0.2167(4) 0.0374(11) Uani 1 1 d . . .
H12A H 0.6092 0.5884 0.1711 0.056 Uiso 1 1 calc R . .
C13 C 0.8053(7) 0.5974(6) 0.1974(4) 0.0491(14) Uani 1 1 d . . .
H13A H 0.8138 0.6165 0.1392 0.074 Uiso 1 1 calc R . .
C14 C 0.9123(6) 0.5852(6) 0.2621(5) 0.0464(14) Uani 1 1 d . . .
H14A H 0.9930 0.5946 0.2475 0.070 Uiso 1 1 calc R . .
C15 C 0.9031(5) 0.5591(5) 0.3488(4) 0.0370(11) Uani 1 1 d . . .
H15A H 0.9767 0.5502 0.3931 0.055 Uiso 1 1 calc R . .
C16 C 0.7835(5) 0.5462(4) 0.3696(4) 0.0287(9) Uani 1 1 d . . .
H16A H 0.7779 0.5304 0.4292 0.043 Uiso 1 1 calc R . .
C21 C 0.5045(5) 0.6751(4) 0.3155(3) 0.0259(9) Uani 1 1 d . . .
C22 C 0.3725(6) 0.6740(5) 0.2744(4) 0.0397(12) Uani 1 1 d . . .
H22A H 0.2848 0.6000 0.2528 0.060 Uiso 1 1 calc R . .
C23 C 0.3721(7) 0.7832(6) 0.2657(5) 0.0505(15) Uani 1 1 d . . .
H23A H 0.2835 0.7831 0.2396 0.076 Uiso 1 1 calc R . .
C24 C 0.5000(7) 0.8913(5) 0.2949(5) 0.0468(14) Uani 1 1 d . . .
H24A H 0.4985 0.9644 0.2880 0.070 Uiso 1 1 calc R . .
C25 C 0.6291(7) 0.8925(5) 0.3341(4) 0.0442(13) Uani 1 1 d . . .
H25A H 0.7162 0.9667 0.3543 0.066 Uiso 1 1 calc R . .
C26 C 0.6326(6) 0.7851(4) 0.3441(4) 0.0367(11) Uani 1 1 d . . .
H26A H 0.7221 0.7867 0.3705 0.055 Uiso 1 1 calc R . .
C31 C 0.5554(5) 0.2598(4) 0.3503(3) 0.0256(9) Uani 1 1 d . . .
C32 C 0.6782(6) 0.2734(4) 0.4236(4) 0.0357(11) Uani 1 1 d . . .
H32A H 0.6949 0.3013 0.4901 0.053 Uiso 1 1 calc R . .
C33 C 0.7760(6) 0.2460(5) 0.3992(5) 0.0441(13) Uani 1 1 d . . .
H33A H 0.8591 0.2561 0.4490 0.066 Uiso 1 1 calc R . .
C34 C 0.7502(6) 0.2036(5) 0.3009(5) 0.0502(16) Uani 1 1 d . . .
H34A H 0.8163 0.1850 0.2843 0.075 Uiso 1 1 calc R . .
C35 C 0.6298(7) 0.1886(5) 0.2283(5) 0.0490(15) Uani 1 1 d . . .
H35A H 0.6130 0.1594 0.1620 0.073 Uiso 1 1 calc R . .
C36 C 0.5318(6) 0.2165(5) 0.2520(4) 0.0362(11) Uani 1 1 d . . .
H36A H 0.4491 0.2061 0.2016 0.054 Uiso 1 1 calc R . .
C41 C 0.3044(5) 0.1541(4) 0.3986(3) 0.0260(9) Uani 1 1 d . . .
C42 C 0.3439(6) 0.0633(5) 0.4123(4) 0.0389(12) Uani 1 1 d . . .
H42A H 0.4361 0.0773 0.4159 0.058 Uiso 1 1 calc R . .
C43 C 0.2484(8) -0.0474(5) 0.4206(5) 0.0531(16) Uani 1 1 d . . .
H43A H 0.2760 -0.1079 0.4299 0.080 Uiso 1 1 calc R . .
C44 C 0.1103(7) -0.0693(5) 0.4152(5) 0.0496(15) Uani 1 1 d . . .
H44A H 0.0444 -0.1448 0.4194 0.074 Uiso 1 1 calc R . .
C45 C 0.0730(6) 0.0211(5) 0.4035(4) 0.0441(13) Uani 1 1 d . . .
H45A H -0.0187 0.0075 0.4008 0.066 Uiso 1 1 calc R . .
C46 C 0.1692(5) 0.1329(5) 0.3957(4) 0.0343(10) Uani 1 1 d . . .
H46A H 0.1423 0.1942 0.3884 0.051 Uiso 1 1 calc R . .
O2 O 0.3138(12) 0.9324(9) 0.0264(10) 0.175(5) Uani 1 1 d . . .
N2 N 0.3351(10) 0.7613(7) 0.0082(5) 0.081(2) Uani 1 1 d . . .
C6 C 0.3884(15) 0.8832(11) 0.0377(8) 0.109(4) Uani 1 1 d . . .
H6A H 0.4893 0.9333 0.0689 0.163 Uiso 1 1 calc R . .
C7 C 0.4336(13) 0.7182(11) 0.0144(11) 0.125(4) Uani 1 1 d . . .
H7A H 0.4032 0.6605 -0.0479 0.188 Uiso 1 1 calc R . .
H7B H 0.4374 0.6772 0.0660 0.188 Uiso 1 1 calc R . .
H7C H 0.5287 0.7868 0.0294 0.188 Uiso 1 1 calc R . .
C8 C 0.1850(13) 0.6755(15) -0.0265(9) 0.139(5) Uani 1 1 d . . .
H8A H 0.1566 0.6182 -0.0885 0.209 Uiso 1 1 calc R . .
H8B H 0.1296 0.7190 -0.0362 0.209 Uiso 1 1 calc R . .
H8C H 0.1662 0.6307 0.0214 0.209 Uiso 1 1 calc R . .
H1 H 0.670(3) 0.612(4) 0.498(4) 0.050 Uiso 1 1 d D . .
H2 H 0.608(7) 0.424(6) 0.534(4) 0.050 Uiso 1 1 d . . .

loop_
_atom_site_aniso_label
_atom_site_aniso_U_11
_atom_site_aniso_U_22
_atom_site_aniso_U_33
_atom_site_aniso_U_23
_atom_site_aniso_U_13
_atom_site_aniso_U_12
Co1 0.0256(3) 0.0226(3) 0.0219(3) 0.0052(2) 0.0093(2) 0.0113(2)
I1 0.02553(16) 0.03614(17) 0.04043(19) 0.00931(13) 0.01274(13) 0.01754(13)
I2 0.0717(3) 0.0418(2) 0.02438(17) 0.01024(14) 0.00606(17) 0.01568(19)
P1 0.0249(5) 0.0209(5) 0.0202(5) 0.0068(4) 0.0129(4) 0.0121(4)
P2 0.0255(5) 0.0189(5) 0.0226(5) 0.0062(4) 0.0140(4) 0.0125(4)
O1 0.0337(18) 0.0277(16) 0.0356(18) 0.0038(14) 0.0103(15) 0.0090(14)
N1 0.037(2) 0.034(2) 0.061(3) -0.004(2) 0.015(2) 0.006(2)
C3 0.038(3) 0.033(3) 0.053(3) -0.005(2) 0.008(3) 0.012(2)
C4 0.043(4) 0.055(5) 0.169(11) -0.028(6) 0.030(5) -0.003(3)
C5 0.061(4) 0.029(3) 0.083(5) -0.004(3) 0.010(4) 0.017(3)
C1 0.0236(19) 0.0224(19) 0.0174(18) 0.0060(15) 0.0120(15) 0.0132(16)
C2 0.027(2) 0.0213(18) 0.0184(18) 0.0041(15) 0.0137(16) 0.0144(16)
C11 0.031(2) 0.024(2) 0.027(2) 0.0049(17) 0.0187(18) 0.0135(18)
C12 0.050(3) 0.050(3) 0.029(2) 0.018(2) 0.025(2) 0.030(3)
C13 0.058(4) 0.066(4) 0.039(3) 0.019(3) 0.038(3) 0.029(3)
C14 0.044(3) 0.051(3) 0.056(3) 0.012(3) 0.037(3) 0.022(3)
C15 0.032(2) 0.043(3) 0.048(3) 0.010(2) 0.023(2) 0.024(2)
C16 0.035(2) 0.029(2) 0.036(2) 0.0150(19) 0.024(2) 0.0183(19)
C21 0.038(2) 0.024(2) 0.025(2) 0.0115(17) 0.0193(19) 0.0174(19)
C22 0.038(3) 0.035(3) 0.056(3) 0.020(2) 0.020(2) 0.023(2)
C23 0.047(3) 0.050(3) 0.074(4) 0.029(3) 0.025(3) 0.036(3)
C24 0.064(4) 0.029(3) 0.064(4) 0.018(3) 0.034(3) 0.030(3)
C25 0.053(3) 0.027(2) 0.052(3) 0.013(2) 0.022(3) 0.018(2)
C26 0.037(3) 0.029(2) 0.042(3) 0.010(2) 0.013(2) 0.016(2)
C31 0.036(2) 0.0215(19) 0.031(2) 0.0101(17) 0.0219(19) 0.0171(18)
C32 0.036(3) 0.031(2) 0.048(3) 0.009(2) 0.021(2) 0.020(2)
C33 0.034(3) 0.039(3) 0.068(4) 0.013(3) 0.024(3) 0.023(2)
C34 0.046(3) 0.036(3) 0.094(5) 0.020(3) 0.051(3) 0.024(3)
C35 0.065(4) 0.044(3) 0.058(4) 0.011(3) 0.047(3) 0.028(3)
C36 0.052(3) 0.036(3) 0.035(3) 0.011(2) 0.029(2) 0.025(2)
C41 0.034(2) 0.0210(19) 0.027(2) 0.0080(16) 0.0186(18) 0.0122(18)
C42 0.049(3) 0.036(3) 0.054(3) 0.022(2) 0.035(3) 0.028(2)
C43 0.076(4) 0.033(3) 0.075(4) 0.029(3) 0.050(4) 0.031(3)
C44 0.057(4) 0.030(3) 0.062(4) 0.015(3) 0.036(3) 0.012(3)
C45 0.039(3) 0.039(3) 0.052(3) 0.020(2) 0.025(3) 0.010(2)
C46 0.032(2) 0.038(3) 0.039(3) 0.013(2) 0.018(2) 0.018(2)
O2 0.161(9) 0.131(8) 0.303(15) 0.065(9) 0.116(10) 0.112(8)
N2 0.124(7) 0.063(4) 0.061(4) 0.021(3) 0.043(4) 0.044(4)
C6 0.137(10) 0.091(7) 0.092(7) 0.027(6) 0.052(7) 0.045(7)
C7 0.106(9) 0.094(8) 0.197(14) 0.075(9) 0.065(9) 0.054(7)
C8 0.091(8) 0.223(16) 0.104(9) 0.015(9) 0.008(7) 0.104(10)

loop_
_atom_type_symbol
_atom_type_description
_atom_type_scat_dispersion_real
_atom_type_scat_dispersion_imag
_atom_type_scat_source
C C 0.0033 0.0016 'International Tables Vol C Tables 4.2.6.8 and 6.1.1.4'
H H 0.0000 0.0000 'International Tables Vol C Tables 4.2.6.8 and 6.1.1.4'
P P 0.1023 0.0942 'International Tables Vol C Tables 4.2.6.8 and 6.1.1.4'
Co Co 0.3494 0.9721 'International Tables Vol C Tables 4.2.6.8 and 6.1.1.4'
I I -0.4742 1.8119 'International Tables Vol C Tables 4.2.6.8 and 6.1.1.4'
N N 0.0061 0.0033 'International Tables Vol C Tables 4.2.6.8 and 6.1.1.4'
O O 0.0106 0.0060 'International Tables Vol C Tables 4.2.6.8 and 6.1.1.4'

loop_
_geom_angle_atom_site_label_1
_geom_angle_atom_site_label_2
_geom_angle_atom_site_label_3
_geom_angle
_geom_angle_site_symmetry_1
_geom_angle_site_symmetry_3
_geom_angle_publ_flag
O1 Co1 P1 163.79(12) . . ?
O1 Co1 P2 86.27(11) . . ?
P1 Co1 P2 84.94(5) . . ?
O1 Co1 I2 89.91(10) . . ?
P1 Co1 I2 92.73(4) . . ?
P2 Co1 I2 156.45(4) . . ?
O1 Co1 I1 96.69(11) . . ?
P1 Co1 I1 98.38(4) . . ?
P2 Co1 I1 101.42(4) . . ?
I2 Co1 I1 102.11(2) . . ?
C11 P1 C21 102.3(2) . . ?
C11 P1 C1 102.50(19) . . ?
C21 P1 C1 104.63(19) . . ?
C11 P1 Co1 114.56(14) . . ?
C21 P1 Co1 122.41(16) . . ?
C1 P1 Co1 108.31(13) . . ?
C31 P2 C41 103.3(2) . . ?
C31 P2 C2 105.4(2) . . ?
C41 P2 C2 110.21(19) . . ?
C31 P2 Co1 109.24(15) . . ?
C41 P2 Co1 117.96(16) . . ?
C2 P2 Co1 109.86(14) . . ?
C3 O1 Co1 129.0(4) . . ?
C3 N1 C4 122.0(6) . . ?
C3 N1 C5 120.3(5) . . ?
C4 N1 C5 117.6(6) . . ?
O1 C3 N1 123.6(6) . . ?
O1 C3 H3A 118.2 . . ?
N1 C3 H3A 118.2 . . ?
N1 C4 H4A 109.5 . . ?
N1 C4 H4B 109.5 . . ?
H4A C4 H4B 109.5 . . ?
N1 C4 H4C 109.5 . . ?
H4A C4 H4C 109.5 . . ?
H4B C4 H4C 109.5 . . ?
N1 C5 H5A 109.5 . . ?
N1 C5 H5B 109.5 . . ?
H5A C5 H5B 109.5 . . ?
N1 C5 H5C 109.5 . . ?
H5A C5 H5C 109.5 . . ?
H5B C5 H5C 109.5 . . ?
C2 C1 C2 90.5(3) 2_666 . ?
C2 C1 P1 115.8(3) 2_666 . ?
C2 C1 P1 113.3(3) . . ?
C2 C1 H1 108(4) 2_666 . ?
C2 C1 H1 115(4) . . ?
P1 C1 H1 112(4) . . ?
C1 C2 C1 89.5(3) 2_666 . ?
C1 C2 P2 115.8(3) 2_666 . ?
C1 C2 P2 110.9(3) . . ?
C1 C2 H2 113(4) 2_666 . ?
C1 C2 H2 110(4) . . ?
P2 C2 H2 115(4) . . ?
C16 C11 C12 118.7(4) . . ?
C16 C11 P1 122.1(3) . . ?
C12 C11 P1 119.1(4) . . ?
C13 C12 C11 119.7(5) . . ?
C13 C12 H12A 120.2 . . ?
C11 C12 H12A 120.2 . . ?
C14 C13 C12 120.6(5) . . ?
C14 C13 H13A 119.7 . . ?
C12 C13 H13A 119.7 . . ?
C13 C14 C15 120.6(5) . . ?
C13 C14 H14A 119.7 . . ?
C15 C14 H14A 119.7 . . ?
C14 C15 C16 119.1(5) . . ?
C14 C15 H15A 120.5 . . ?
C16 C15 H15A 120.5 . . ?
C11 C16 C15 121.3(4) . . ?
C11 C16 H16A 119.3 . . ?
C15 C16 H16A 119.3 . . ?
C26 C21 C22 119.1(4) . . ?
C26 C21 P1 119.9(4) . . ?
C22 C21 P1 120.9(4) . . ?
C23 C22 C21 119.4(5) . . ?
C23 C22 H22A 120.3 . . ?
C21 C22 H22A 120.3 . . ?
C24 C23 C22 120.6(5) . . ?
C24 C23 H23A 119.7 . . ?
C22 C23 H23A 119.7 . . ?
C25 C24 C23 120.0(5) . . ?
C25 C24 H24A 120.0 . . ?
C23 C24 H24A 120.0 . . ?
C24 C25 C26 120.5(5) . . ?
C24 C25 H25A 119.7 . . ?
C26 C25 H25A 119.7 . . ?
C25 C26 C21 120.2(5) . . ?
C25 C26 H26A 119.9 . . ?
C21 C26 H26A 119.9 . . ?
C32 C31 C36 118.7(4) . . ?
C32 C31 P2 124.0(4) . . ?
C36 C31 P2 117.3(4) . . ?
C33 C32 C31 120.5(5) . . ?
C33 C32 H32A 119.7 . . ?
C31 C32 H32A 119.7 . . ?
C34 C33 C32 119.6(5) . . ?
C34 C33 H33A 120.2 . . ?
C32 C33 H33A 120.2 . . ?
C35 C34 C33 120.5(5) . . ?
C35 C34 H34A 119.7 . . ?
C33 C34 H34A 119.7 . . ?
C34 C35 C36 120.2(6) . . ?
C34 C35 H35A 119.9 . . ?
C36 C35 H35A 119.9 . . ?
C35 C36 C31 120.4(5) . . ?
C35 C36 H36A 119.8 . . ?
C31 C36 H36A 119.8 . . ?
C46 C41 C42 118.9(4) . . ?
C46 C41 P2 119.8(4) . . ?
C42 C41 P2 121.1(4) . . ?
C43 C42 C41 120.6(5) . . ?
C43 C42 H42A 119.7 . . ?
C41 C42 H42A 119.7 . . ?
C42 C43 C44 120.1(5) . . ?
C42 C43 H43A 119.9 . . ?
C44 C43 H43A 119.9 . . ?
C45 C44 C43 119.1(5) . . ?
C45 C44 H44A 120.5 . . ?
C43 C44 H44A 120.5 . . ?
C44 C45 C46 120.9(5) . . ?
C44 C45 H45A 119.5 . . ?
C46 C45 H45A 119.5 . . ?
C41 C46 C45 120.4(5) . . ?
C41 C46 H46A 119.8 . . ?
C45 C46 H46A 119.8 . . ?
C6 N2 C7 117.5(10) . . ?
C6 N2 C8 123.3(11) . . ?
C7 N2 C8 119.3(9) . . ?
O2 C6 N2 123.6(13) . . ?
O2 C6 H6A 118.2 . . ?
N2 C6 H6A 118.2 . . ?
N2 C7 H7A 109.5 . . ?
N2 C7 H7B 109.5 . . ?
H7A C7 H7B 109.5 . . ?
N2 C7 H7C 109.5 . . ?
H7A C7 H7C 109.5 . . ?
H7B C7 H7C 109.5 . . ?
N2 C8 H8A 109.5 . . ?
N2 C8 H8B 109.5 . . ?
H8A C8 H8B 109.5 . . ?
N2 C8 H8C 109.5 . . ?
H8A C8 H8C 109.5 . . ?
H8B C8 H8C 109.5 . . ?

loop_
_geom_bond_atom_site_label_1
_geom_bond_atom_site_label_2
_geom_bond_distance
_geom_bond_site_symmetry_2
_geom_bond_publ_flag
Co1 O1 1.985(3) . ?
Co1 P1 2.1859(12) . ?
Co1 P2 2.1992(12) . ?
Co1 I2 2.5746(8) . ?
Co1 I1 2.7614(8) . ?
P1 C11 1.836(4) . ?
P1 C21 1.837(4) . ?
P1 C1 1.856(4) . ?
P2 C31 1.820(4) . ?
P2 C41 1.834(4) . ?
P2 C2 1.839(4) . ?
O1 C3 1.238(7) . ?
N1 C3 1.318(7) . ?
N1 C4 1.444(9) . ?
N1 C5 1.453(8) . ?
C3 H3A 0.9400 . ?
C4 H4A 0.9700 . ?
C4 H4B 0.9700 . ?
C4 H4C 0.9700 . ?
C5 H5A 0.9700 . ?
C5 H5B 0.9700 . ?
C5 H5C 0.9700 . ?
C1 C2 1.556(5) 2_666 ?
C1 C2 1.571(5) . ?
C1 H1 0.98(5) . ?
C2 C1 1.556(5) 2_666 ?
C2 H2 0.98(6) . ?
C11 C16 1.382(7) . ?
C11 C12 1.401(6) . ?
C12 C13 1.394(7) . ?
C12 H12A 0.9400 . ?
C13 C14 1.364(9) . ?
C13 H13A 0.9400 . ?
C14 C15 1.384(8) . ?
C14 H14A 0.9400 . ?
C15 C16 1.391(6) . ?
C15 H15A 0.9400 . ?
C16 H16A 0.9400 . ?
C21 C26 1.389(7) . ?
C21 C22 1.398(7) . ?
C22 C23 1.390(7) . ?
C22 H22A 0.9400 . ?
C23 C24 1.375(9) . ?
C23 H23A 0.9400 . ?
C24 C25 1.365(9) . ?
C24 H24A 0.9400 . ?
C25 C26 1.386(7) . ?
C25 H25A 0.9400 . ?
C26 H26A 0.9400 . ?
C31 C32 1.394(7) . ?
C31 C36 1.396(6) . ?
C32 C33 1.389(7) . ?
C32 H32A 0.9400 . ?
C33 C34 1.388(9) . ?
C33 H33A 0.9400 . ?
C34 C35 1.365(9) . ?
C34 H34A 0.9400 . ?
C35 C36 1.389(7) . ?
C35 H35A 0.9400 . ?
C36 H36A 0.9400 . ?
C41 C46 1.386(7) . ?
C41 C42 1.397(7) . ?
C42 C43 1.385(7) . ?
C42 H42A 0.9400 . ?
C43 C44 1.404(9) . ?
C43 H43A 0.9400 . ?
C44 C45 1.372(8) . ?
C44 H44A 0.9400 . ?
C45 C46 1.395(7) . ?
C45 H45A 0.9400 . ?
C46 H46A 0.9400 . ?
O2 C6 1.209(14) . ?
N2 C6 1.341(13) . ?
N2 C7 1.391(13) . ?
N2 C8 1.421(14) . ?
C6 H6A 0.9400 . ?
C7 H7A 0.9700 . ?
C7 H7B 0.9700 . ?
C7 H7C 0.9700 . ?
C8 H8A 0.9700 . ?
C8 H8B 0.9700 . ?
C8 H8C 0.9700 . ?

loop_
_geom_torsion_atom_site_label_1
_geom_torsion_atom_site_label_2
_geom_torsion_atom_site_label_3
_geom_torsion_atom_site_label_4
_geom_torsion
_geom_torsion_site_symmetry_1
_geom_torsion_site_symmetry_2
_geom_torsion_site_symmetry_3
_geom_torsion_site_symmetry_4
_geom_torsion_publ_flag
O1 Co1 P1 C11 25.4(4) . . . . ?
P2 Co1 P1 C11 82.79(16) . . . . ?
I2 Co1 P1 C11 -73.72(16) . . . . ?
I1 Co1 P1 C11 -176.38(16) . . . . ?
O1 Co1 P1 C21 150.0(4) . . . . ?
P2 Co1 P1 C21 -152.60(16) . . . . ?
I2 Co1 P1 C21 50.89(16) . . . . ?
I1 Co1 P1 C21 -51.77(16) . . . . ?
O1 Co1 P1 C1 -88.3(4) . . . . ?
P2 Co1 P1 C1 -30.91(14) . . . . ?
I2 Co1 P1 C1 172.59(14) . . . . ?
I1 Co1 P1 C1 69.92(14) . . . . ?
O1 Co1 P2 C31 82.45(19) . . . . ?
P1 Co1 P2 C31 -83.92(16) . . . . ?
I2 Co1 P2 C31 1.3(2) . . . . ?
I1 Co1 P2 C31 178.53(15) . . . . ?
O1 Co1 P2 C41 -35.00(19) . . . . ?
P1 Co1 P2 C41 158.63(17) . . . . ?
I2 Co1 P2 C41 -116.15(18) . . . . ?
I1 Co1 P2 C41 61.08(16) . . . . ?
O1 Co1 P2 C2 -162.42(18) . . . . ?
P1 Co1 P2 C2 31.21(14) . . . . ?
I2 Co1 P2 C2 116.43(16) . . . . ?
I1 Co1 P2 C2 -66.34(14) . . . . ?
P1 Co1 O1 C3 176.0(4) . . . . ?
P2 Co1 O1 C3 118.8(5) . . . . ?
I2 Co1 O1 C3 -84.5(5) . . . . ?
I1 Co1 O1 C3 17.7(5) . . . . ?
Co1 O1 C3 N1 -166.0(5) . . . . ?
C4 N1 C3 O1 175.3(8) . . . . ?
C5 N1 C3 O1 0.2(10) . . . . ?
C11 P1 C1 C2 161.0(3) . . . 2_666 ?
C21 P1 C1 C2 54.5(3) . . . 2_666 ?
Co1 P1 C1 C2 -77.6(3) . . . 2_666 ?
C11 P1 C1 C2 -96.5(3) . . . . ?
C21 P1 C1 C2 157.0(3) . . . . ?
Co1 P1 C1 C2 25.0(3) . . . . ?
C2 C1 C2 C1 0.0 2_666 . . 2_666 ?
P1 C1 C2 C1 -118.5(3) . . . 2_666 ?
C2 C1 C2 P2 117.6(3) 2_666 . . . ?
P1 C1 C2 P2 -0.9(4) . . . . ?
C31 P2 C2 C1 -165.9(3) . . . 2_666 ?
C41 P2 C2 C1 -55.1(4) . . . 2_666 ?
Co1 P2 C2 C1 76.5(3) . . . 2_666 ?
C31 P2 C2 C1 94.0(3) . . . . ?
C41 P2 C2 C1 -155.2(3) . . . . ?
Co1 P2 C2 C1 -23.6(3) . . . . ?
C21 P1 C11 C16 126.2(4) . . . . ?
C1 P1 C11 C16 17.9(4) . . . . ?
Co1 P1 C11 C16 -99.2(4) . . . . ?
C21 P1 C11 C12 -55.5(4) . . . . ?
C1 P1 C11 C12 -163.7(4) . . . . ?
Co1 P1 C11 C12 79.2(4) . . . . ?
C16 C11 C12 C13 -0.4(7) . . . . ?
P1 C11 C12 C13 -178.9(4) . . . . ?
C11 C12 C13 C14 1.5(9) . . . . ?
C12 C13 C14 C15 -1.1(9) . . . . ?
C13 C14 C15 C16 -0.4(9) . . . . ?
C12 C11 C16 C15 -1.1(7) . . . . ?
P1 C11 C16 C15 177.3(4) . . . . ?
C14 C15 C16 C11 1.5(8) . . . . ?
C11 P1 C21 C26 -33.5(4) . . . . ?
C1 P1 C21 C26 73.1(4) . . . . ?
Co1 P1 C21 C26 -163.5(3) . . . . ?
C11 P1 C21 C22 144.2(4) . . . . ?
C1 P1 C21 C22 -109.2(4) . . . . ?
Co1 P1 C21 C22 14.2(5) . . . . ?
C26 C21 C22 C23 -1.9(8) . . . . ?
P1 C21 C22 C23 -179.7(5) . . . . ?
C21 C22 C23 C24 1.6(10) . . . . ?
C22 C23 C24 C25 -0.8(10) . . . . ?
C23 C24 C25 C26 0.4(9) . . . . ?
C24 C25 C26 C21 -0.7(9) . . . . ?
C22 C21 C26 C25 1.5(8) . . . . ?
P1 C21 C26 C25 179.3(4) . . . . ?
C41 P2 C31 C32 -82.8(4) . . . . ?
C2 P2 C31 C32 32.9(4) . . . . ?
Co1 P2 C31 C32 150.9(4) . . . . ?
C41 P2 C31 C36 96.7(4) . . . . ?
C2 P2 C31 C36 -147.6(4) . . . . ?
Co1 P2 C31 C36 -29.6(4) . . . . ?
C36 C31 C32 C33 0.9(7) . . . . ?
P2 C31 C32 C33 -179.6(4) . . . . ?
C31 C32 C33 C34 -0.6(8) . . . . ?
C32 C33 C34 C35 0.0(8) . . . . ?
C33 C34 C35 C36 0.4(9) . . . . ?
C34 C35 C36 C31 -0.1(8) . . . . ?
C32 C31 C36 C35 -0.6(7) . . . . ?
P2 C31 C36 C35 179.9(4) . . . . ?
C31 P2 C41 C46 -163.8(4) . . . . ?
C2 P2 C41 C46 84.1(4) . . . . ?
Co1 P2 C41 C46 -43.2(4) . . . . ?
C31 P2 C41 C42 11.0(5) . . . . ?
C2 P2 C41 C42 -101.1(4) . . . . ?
Co1 P2 C41 C42 131.6(4) . . . . ?
C46 C41 C42 C43 1.5(8) . . . . ?
P2 C41 C42 C43 -173.4(5) . . . . ?
C41 C42 C43 C44 0.1(9) . . . . ?
C42 C43 C44 C45 -1.3(10) . . . . ?
C43 C44 C45 C46 0.9(10) . . . . ?
C42 C41 C46 C45 -1.8(8) . . . . ?
P2 C41 C46 C45 173.1(4) . . . . ?
C44 C45 C46 C41 0.6(9) . . . . ?
C7 N2 C6 O2 171.9(13) . . . . ?
C8 N2 C6 O2 -9.4(18) . . . . ?
